data_2238487
loop_
_publ_author_name
'Ngaini, Zainab'
'Mohd Ariff, Maya Asyikin'
'Wan Zullkiplee, Wan Sharifatun Handayani'
'Hussain, Hasnain'
'Rosli, Mohd Mustaqim'

_publ_section_title
;
 <i>N</i>,<i>N</i>'-Bis(phenylcarbamothioyl)benzene-1,3-dicarboxamide
;
_journal_issue 9
_journal_name_full 'Acta Crystallographica Section E'
_journal_page_first o1374
_journal_page_last o1375
_journal_paper_doi 10.1107/S1600536813020163
_journal_volume 69
_journal_year 2013
_chemical_formula_iupac 'C22 H18 N4 O2 S2'
_chemical_formula_moiety 'C22 H18 N4 O2 S2'
_chemical_formula_sum 'C22 H18 N4 O2 S2'
_chemical_formula_weight 434.52
_chemical_name_systematic
;
<i>N</i>,<i>N</i>'-Bis(phenylcarbamothioyl)benzene-1,3-dicarboxamide
;
_space_group_IT_number 2
_symmetry_cell_setting triclinic
_symmetry_space_group_name_Hall '-P 1'
_symmetry_space_group_name_H-M 'P -1'
_atom_sites_solution_hydrogens geom
_atom_sites_solution_primary direct
_atom_sites_solution_secondary difmap
_audit_creation_method SHELXL-97
_cell_angle_alpha 101.4200(10)
_cell_angle_beta 98.1270(10)
_cell_angle_gamma 101.3160(10)
_cell_formula_units_Z 4
_cell_length_a 11.1812(2)
_cell_length_b 11.5623(2)
_cell_length_c 16.4471(2)
_cell_measurement_reflns_used 9969
_cell_measurement_temperature 100.0(10)
_cell_measurement_theta_max 32.56
_cell_measurement_theta_min 2.57
_cell_volume 2007.43(6)
_computing_cell_refinement 'SAINT (Bruker, 2009)'
_computing_data_collection 'APEX2 (Bruker, 2009)'
_computing_data_reduction 'SAINT (Bruker, 2009)'
_computing_molecular_graphics 'SHELXTL (Sheldrick, 2008)'
_computing_publication_material
;
SHELXTL (Sheldrick, 2008) and PLATON (Spek, 2009)
;
_computing_structure_refinement 'SHELXTL (Sheldrick, 2008)'
_computing_structure_solution 'SHELXTL (Sheldrick, 2008)'
_diffrn_ambient_temperature 100.0(10)
_diffrn_measured_fraction_theta_full 0.987
_diffrn_measured_fraction_theta_max 0.987
_diffrn_measurement_device_type 'Bruker APEX DUO CCD'
_diffrn_measurement_method '\f and \w scans'
_diffrn_radiation_monochromator graphite
_diffrn_radiation_source 'fine-focus sealed tube'
_diffrn_radiation_type MoK\a
_diffrn_radiation_wavelength 0.71073
_diffrn_reflns_av_R_equivalents 0.0340
_diffrn_reflns_av_sigmaI/netI 0.0431
_diffrn_reflns_limit_h_max 16
_diffrn_reflns_limit_h_min -16
_diffrn_reflns_limit_k_max 17
_diffrn_reflns_limit_k_min -17
_diffrn_reflns_limit_l_max 24
_diffrn_reflns_limit_l_min -24
_diffrn_reflns_number 41276
_diffrn_reflns_theta_full 32.72
_diffrn_reflns_theta_max 32.72
_diffrn_reflns_theta_min 1.85
_diffrn_standards_number 0
_exptl_absorpt_coefficient_mu 0.293
_exptl_absorpt_correction_T_max 0.9679
_exptl_absorpt_correction_T_min 0.8757
_exptl_absorpt_correction_type multi-scan
_exptl_absorpt_process_details '(<i>SADABS</i>; Bruker, 2009)'
_exptl_crystal_colour colourless
_exptl_crystal_density_diffrn 1.438
_exptl_crystal_density_method 'not measured'
_exptl_crystal_description block
_exptl_crystal_F_000 904
_exptl_crystal_size_max 0.47
_exptl_crystal_size_mid 0.33
_exptl_crystal_size_min 0.11
_refine_diff_density_max 0.531
_refine_diff_density_min -0.282
_refine_ls_extinction_method none
_refine_ls_goodness_of_fit_ref 1.030
_refine_ls_hydrogen_treatment mixed
_refine_ls_matrix_type full
_refine_ls_number_parameters 573
_refine_ls_number_reflns 14580
_refine_ls_number_restraints 0
_refine_ls_restrained_S_all 1.030
_refine_ls_R_factor_all 0.0592
_refine_ls_R_factor_gt 0.0443
_refine_ls_shift/su_max 0.002
_refine_ls_shift/su_mean 0.000
_refine_ls_structure_factor_coef Fsqd
_refine_ls_weighting_details 'calc w=1/[\s^2^(Fo^2^)+(0.0600P)^2^+0.6660P] where P=(Fo^2^+2Fc^2^)/3'
_refine_ls_weighting_scheme calc
_refine_ls_wR_factor_gt 0.1113
_refine_ls_wR_factor_ref 0.1215
_reflns_number_gt 11642
_reflns_number_total 14580
_reflns_threshold_expression I>2\s(I)
_cod_data_source_file hb7103.cif
_cod_data_source_block I
_cod_database_code 2238487
_cod_database_fobs_code 2238487

loop_
_symmetry_equiv_pos_as_xyz
'x, y, z'
'-x, -y, -z'

loop_
_atom_site_type_symbol
_atom_site_label
_atom_site_fract_x
_atom_site_fract_y
_atom_site_fract_z
_atom_site_U_iso_or_equiv
_atom_site_adp_type
_atom_site_calc_flag
_atom_site_refinement_flags
_atom_site_occupancy
_atom_site_symmetry_multiplicity
S S1A 0.56880(4) 0.73303(3) -0.12090(2) 0.01838(7) Uani d . 1 1
S S2A 0.87429(3) 0.08533(3) 0.22615(2) 0.01788(7) Uani d . 1 1
O O1A 0.70303(10) 0.43088(9) -0.02345(6) 0.01691(19) Uani d . 1 1
O O2A 0.84638(12) 0.45365(10) 0.37157(6) 0.0243(2) Uani d . 1 1
N N1A 0.58550(12) 0.49816(11) -0.15304(7) 0.0158(2) Uani d . 1 1
N N2A 0.63967(11) 0.60868(10) -0.01410(7) 0.0149(2) Uani d . 1 1
N N3A 0.85008(11) 0.31200(10) 0.25405(7) 0.0151(2) Uani d . 1 1
N N4A 0.86694(12) 0.23330(11) 0.37280(7) 0.0174(2) Uani d . 1 1
C C1A 0.55898(15) 0.34542(13) -0.27844(9) 0.0203(3) Uani d . 1 1
H H1AA 0.5931 0.2985 -0.2440 0.024 Uiso calc R 1 1
C C2A 0.52227(17) 0.29874(14) -0.36505(9) 0.0255(3) Uani d . 1 1
H H2AA 0.5314 0.2201 -0.3895 0.031 Uiso calc R 1 1
C C3A 0.47246(16) 0.36650(15) -0.41579(9) 0.0237(3) Uani d . 1 1
H H3AA 0.4475 0.3348 -0.4750 0.028 Uiso calc R 1 1
C C4A 0.45953(17) 0.48052(15) -0.37945(9) 0.0273(3) Uani d . 1 1
H H4AA 0.4254 0.5271 -0.4142 0.033 Uiso calc R 1 1
C C5A 0.49557(16) 0.52866(15) -0.29272(9) 0.0257(3) Uani d . 1 1
H H5AA 0.4858 0.6072 -0.2685 0.031 Uiso calc R 1 1
C C6A 0.54596(13) 0.46072(12) -0.24196(8) 0.0148(2) Uani d . 1 1
C C7A 0.59717(12) 0.60539(12) -0.09913(8) 0.0139(2) Uani d . 1 1
C C8A 0.69641(12) 0.52843(12) 0.01927(8) 0.0137(2) Uani d . 1 1
C C9A 0.74873(12) 0.56819(12) 0.11167(8) 0.0140(2) Uani d . 1 1
C C10A 0.77808(14) 0.68980(12) 0.15500(8) 0.0178(2) Uani d . 1 1
H H10A 0.7681 0.7507 0.1251 0.021 Uiso calc R 1 1
C C11A 0.82180(15) 0.72217(13) 0.24174(9) 0.0212(3) Uani d . 1 1
H H11A 0.8402 0.8048 0.2713 0.025 Uiso calc R 1 1
C C12A 0.83832(14) 0.63308(13) 0.28471(8) 0.0197(3) Uani d . 1 1
H H12A 0.8658 0.6548 0.3442 0.024 Uiso calc R 1 1
C C13A 0.81496(13) 0.51154(12) 0.24138(8) 0.0148(2) Uani d . 1 1
C C14A 0.76909(12) 0.47850(12) 0.15455(8) 0.0139(2) Uani d . 1 1
H H14A 0.7519 0.3960 0.1248 0.017 Uiso calc R 1 1
C C15A 0.83784(13) 0.42367(12) 0.29426(8) 0.0162(2) Uani d . 1 1
C C16A 0.86424(12) 0.21278(12) 0.28948(8) 0.0143(2) Uani d . 1 1
C C17A 0.86565(13) 0.15044(13) 0.42592(8) 0.0167(2) Uani d . 1 1
C C18A 0.92475(14) 0.19911(14) 0.50987(8) 0.0196(3) Uani d . 1 1
H H18A 0.9674 0.2820 0.5275 0.024 Uiso calc R 1 1
C C19A 0.92110(15) 0.12619(14) 0.56758(9) 0.0218(3) Uani d . 1 1
H H19A 0.9603 0.1597 0.6249 0.026 Uiso calc R 1 1
C C20A 0.86063(15) 0.00499(14) 0.54201(9) 0.0225(3) Uani d . 1 1
H H20A 0.8603 -0.0454 0.5812 0.027 Uiso calc R 1 1
C C21A 0.80024(15) -0.04280(14) 0.45842(10) 0.0228(3) Uani d . 1 1
H H21A 0.7577 -0.1258 0.4411 0.027 Uiso calc R 1 1
C C22A 0.80140(14) 0.02947(13) 0.40006(9) 0.0198(3) Uani d . 1 1
H H22A 0.7589 -0.0033 0.3434 0.024 Uiso calc R 1 1
S S1B 0.04057(4) 0.37065(3) 0.07939(2) 0.01870(8) Uani d . 1 1
S S2B 0.48059(4) 1.19306(3) -0.11559(2) 0.01956(8) Uani d . 1 1
O O1B 0.13462(11) 0.75257(9) 0.24757(6) 0.0201(2) Uani d . 1 1
O O2B 0.30600(9) 0.81658(9) -0.08677(6) 0.01593(18) Uani d . 1 1
N N1B 0.13188(11) 0.52187(11) 0.23333(7) 0.0154(2) Uani d . 1 1
N N2B 0.08889(11) 0.60964(10) 0.12230(7) 0.0145(2) Uani d . 1 1
N N3B 0.36721(11) 1.02400(10) -0.04957(7) 0.0131(2) Uani d . 1 1
N N4B 0.45042(11) 0.95054(10) -0.16480(7) 0.0139(2) Uani d . 1 1
C C1B 0.18586(14) 0.33048(13) 0.25490(9) 0.0195(3) Uani d . 1 1
H H1BA 0.1860 0.3028 0.1966 0.023 Uiso calc R 1 1
C C2B 0.21509(16) 0.26110(14) 0.31178(10) 0.0255(3) Uani d . 1 1
H H2BA 0.2354 0.1857 0.2920 0.031 Uiso calc R 1 1
C C3B 0.21489(16) 0.30126(15) 0.39736(10) 0.0269(3) Uani d . 1 1
H H3BA 0.2337 0.2528 0.4356 0.032 Uiso calc R 1 1
C C4B 0.18724(16) 0.41160(16) 0.42659(9) 0.0266(3) Uani d . 1 1
H H4BA 0.1882 0.4396 0.4851 0.032 Uiso calc R 1 1
C C5B 0.15812(15) 0.48148(14) 0.37044(9) 0.0220(3) Uani d . 1 1
H H5BA 0.1392 0.5574 0.3905 0.026 Uiso calc R 1 1
C C6B 0.15657(13) 0.44021(12) 0.28430(8) 0.0155(2) Uani d . 1 1
C C7B 0.09048(12) 0.50324(12) 0.15029(8) 0.0139(2) Uani d . 1 1
C C8B 0.11636(12) 0.72663(12) 0.16982(8) 0.0140(2) Uani d . 1 1
C C9B 0.12775(12) 0.82365(11) 0.12203(8) 0.0133(2) Uani d . 1 1
C C10B 0.08163(13) 0.92559(12) 0.14973(8) 0.0168(2) Uani d . 1 1
H H10B 0.0379 0.9289 0.1953 0.020 Uiso calc R 1 1
C C11B 0.09979(13) 1.02205(12) 0.11061(9) 0.0173(2) Uani d . 1 1
H H11B 0.0644 1.0893 0.1272 0.021 Uiso calc R 1 1
C C12B 0.16985(13) 1.01978(12) 0.04711(8) 0.0151(2) Uani d . 1 1
H H12B 0.1838 1.0863 0.0210 0.018 Uiso calc R 1 1
C C13B 0.21967(12) 0.92008(11) 0.02166(8) 0.0126(2) Uani d . 1 1
C C14B 0.19528(12) 0.81962(11) 0.05684(8) 0.0126(2) Uani d . 1 1
H H14B 0.2243 0.7494 0.0367 0.015 Uiso calc R 1 1
C C15B 0.29979(12) 0.91422(11) -0.04329(7) 0.0127(2) Uani d . 1 1
C C16B 0.43319(12) 1.04832(11) -0.11312(7) 0.0126(2) Uani d . 1 1
C C17B 0.49238(12) 0.94255(12) -0.24293(8) 0.0135(2) Uani d . 1 1
C C18B 0.58498(13) 1.02975(12) -0.25842(8) 0.0168(2) Uani d . 1 1
H H18B 0.6257 1.0996 -0.2152 0.020 Uiso calc R 1 1
C C19B 0.61801(14) 1.01436(14) -0.33785(9) 0.0204(3) Uani d . 1 1
H H19B 0.6821 1.0737 -0.3483 0.025 Uiso calc R 1 1
C C20B 0.55823(14) 0.91338(14) -0.40168(9) 0.0213(3) Uani d . 1 1
H H20B 0.5787 0.9051 -0.4563 0.026 Uiso calc R 1 1
C C21B 0.46833(14) 0.82451(14) -0.38515(9) 0.0211(3) Uani d . 1 1
H H21B 0.4283 0.7543 -0.4283 0.025 Uiso calc R 1 1
C C22B 0.43662(13) 0.83782(13) -0.30554(8) 0.0171(2) Uani d . 1 1
H H22B 0.3770 0.7755 -0.2939 0.020 Uiso calc R 1 1
H H1NA 0.6098(18) 0.4465(18) -0.1306(12) 0.022(5) Uiso d . 1 1
H H2NA 0.6244(18) 0.6662(18) 0.0208(12) 0.026(5) Uiso d . 1 1
H H3NA 0.8458(18) 0.2974(17) 0.2000(12) 0.023(5) Uiso d . 1 1
H H4NA 0.869(2) 0.310(2) 0.3996(13) 0.035(6) Uiso d . 1 1
H H1NB 0.1426(19) 0.5963(19) 0.2599(13) 0.030(5) Uiso d . 1 1
H H2NB 0.0724(19) 0.6022(18) 0.0702(12) 0.028(5) Uiso d . 1 1
H H3NB 0.3662(18) 1.0839(19) -0.0115(12) 0.027(5) Uiso d . 1 1
H H4NB 0.4132(19) 0.8814(19) -0.1562(12) 0.027(5) Uiso d . 1 1

loop_
_atom_site_aniso_label
_atom_site_aniso_U_11
_atom_site_aniso_U_22
_atom_site_aniso_U_33
_atom_site_aniso_U_12
_atom_site_aniso_U_13
_atom_site_aniso_U_23
S1A 0.02852(18) 0.01355(14) 0.01349(14) 0.00880(13) 0.00118(12) 0.00214(11)
S2A 0.02273(17) 0.01587(15) 0.01761(15) 0.00915(13) 0.00616(12) 0.00355(12)
O1A 0.0239(5) 0.0119(4) 0.0144(4) 0.0059(4) 0.0023(4) 0.0013(3)
O2A 0.0430(7) 0.0183(5) 0.0123(4) 0.0121(5) 0.0031(4) 0.0018(4)
N1A 0.0224(6) 0.0125(5) 0.0121(5) 0.0067(4) 0.0007(4) 0.0013(4)
N2A 0.0215(6) 0.0129(5) 0.0111(4) 0.0078(4) 0.0027(4) 0.0009(4)
N3A 0.0207(6) 0.0138(5) 0.0113(4) 0.0054(4) 0.0027(4) 0.0027(4)
N4A 0.0251(6) 0.0147(5) 0.0128(5) 0.0068(5) 0.0013(4) 0.0035(4)
C1A 0.0290(8) 0.0156(6) 0.0156(6) 0.0056(5) 0.0030(5) 0.0024(5)
C2A 0.0392(9) 0.0191(7) 0.0163(6) 0.0097(6) 0.0028(6) -0.0017(5)
C3A 0.0311(8) 0.0244(7) 0.0130(5) 0.0068(6) 0.0019(5) -0.0002(5)
C4A 0.0396(9) 0.0255(8) 0.0157(6) 0.0124(7) -0.0034(6) 0.0031(5)
C5A 0.0376(9) 0.0212(7) 0.0157(6) 0.0137(6) -0.0047(6) -0.0015(5)
C6A 0.0167(6) 0.0145(6) 0.0115(5) 0.0027(5) 0.0016(4) 0.0008(4)
C7A 0.0159(6) 0.0130(5) 0.0121(5) 0.0036(5) 0.0018(4) 0.0016(4)
C8A 0.0157(6) 0.0125(5) 0.0131(5) 0.0035(4) 0.0031(4) 0.0032(4)
C9A 0.0168(6) 0.0123(5) 0.0129(5) 0.0045(5) 0.0022(4) 0.0020(4)
C10A 0.0234(7) 0.0123(5) 0.0167(6) 0.0054(5) -0.0001(5) 0.0026(5)
C11A 0.0303(8) 0.0128(6) 0.0170(6) 0.0054(5) -0.0020(5) -0.0005(5)
C12A 0.0274(7) 0.0150(6) 0.0139(5) 0.0053(5) -0.0011(5) 0.0005(5)
C13A 0.0178(6) 0.0132(5) 0.0133(5) 0.0043(5) 0.0021(4) 0.0027(4)
C14A 0.0168(6) 0.0114(5) 0.0129(5) 0.0036(4) 0.0023(4) 0.0014(4)
C15A 0.0201(6) 0.0145(6) 0.0133(5) 0.0043(5) 0.0015(5) 0.0026(4)
C16A 0.0136(6) 0.0150(6) 0.0148(5) 0.0038(5) 0.0023(4) 0.0045(4)
C17A 0.0195(6) 0.0177(6) 0.0148(5) 0.0073(5) 0.0040(5) 0.0047(5)
C18A 0.0242(7) 0.0197(6) 0.0155(6) 0.0058(5) 0.0035(5) 0.0048(5)
C19A 0.0274(7) 0.0255(7) 0.0147(6) 0.0075(6) 0.0060(5) 0.0068(5)
C20A 0.0264(7) 0.0256(7) 0.0215(6) 0.0083(6) 0.0114(5) 0.0126(6)
C21A 0.0267(8) 0.0204(7) 0.0245(7) 0.0057(6) 0.0096(6) 0.0090(5)
C22A 0.0227(7) 0.0190(6) 0.0173(6) 0.0043(5) 0.0035(5) 0.0041(5)
S1B 0.02706(18) 0.01150(14) 0.01460(14) 0.00189(13) -0.00134(12) 0.00244(11)
S2B 0.02636(18) 0.01142(14) 0.02378(16) 0.00391(13) 0.01465(14) 0.00421(12)
O1B 0.0331(6) 0.0156(5) 0.0122(4) 0.0055(4) 0.0074(4) 0.0026(3)
O2B 0.0225(5) 0.0117(4) 0.0144(4) 0.0048(4) 0.0068(4) 0.0020(3)
N1B 0.0206(6) 0.0126(5) 0.0127(5) 0.0034(4) 0.0017(4) 0.0034(4)
N2B 0.0202(6) 0.0131(5) 0.0106(4) 0.0036(4) 0.0032(4) 0.0036(4)
N3B 0.0173(5) 0.0104(5) 0.0115(4) 0.0022(4) 0.0061(4) 0.0009(4)
N4B 0.0174(5) 0.0123(5) 0.0129(4) 0.0040(4) 0.0060(4) 0.0023(4)
C1B 0.0236(7) 0.0176(6) 0.0178(6) 0.0058(5) 0.0015(5) 0.0055(5)
C2B 0.0328(8) 0.0182(7) 0.0249(7) 0.0066(6) -0.0020(6) 0.0082(6)
C3B 0.0314(8) 0.0237(7) 0.0231(7) 0.0004(6) -0.0043(6) 0.0127(6)
C4B 0.0336(9) 0.0292(8) 0.0152(6) 0.0026(7) 0.0008(6) 0.0085(6)
C5B 0.0296(8) 0.0216(7) 0.0147(6) 0.0066(6) 0.0024(5) 0.0043(5)
C6B 0.0162(6) 0.0163(6) 0.0139(5) 0.0027(5) 0.0008(4) 0.0059(4)
C7B 0.0158(6) 0.0131(5) 0.0138(5) 0.0034(5) 0.0035(4) 0.0043(4)
C8B 0.0160(6) 0.0128(5) 0.0140(5) 0.0033(5) 0.0052(4) 0.0031(4)
C9B 0.0158(6) 0.0111(5) 0.0131(5) 0.0026(4) 0.0044(4) 0.0027(4)
C10B 0.0203(6) 0.0150(6) 0.0171(6) 0.0055(5) 0.0089(5) 0.0035(5)
C11B 0.0200(6) 0.0127(5) 0.0218(6) 0.0065(5) 0.0092(5) 0.0039(5)
C12B 0.0179(6) 0.0123(5) 0.0164(5) 0.0039(5) 0.0051(5) 0.0042(4)
C13B 0.0154(6) 0.0104(5) 0.0114(5) 0.0021(4) 0.0033(4) 0.0016(4)
C14B 0.0155(6) 0.0104(5) 0.0119(5) 0.0035(4) 0.0033(4) 0.0014(4)
C15B 0.0161(6) 0.0121(5) 0.0102(5) 0.0036(4) 0.0027(4) 0.0027(4)
C16B 0.0137(5) 0.0132(5) 0.0114(5) 0.0038(4) 0.0032(4) 0.0030(4)
C17B 0.0153(6) 0.0141(5) 0.0123(5) 0.0057(5) 0.0039(4) 0.0027(4)
C18B 0.0178(6) 0.0150(6) 0.0170(6) 0.0020(5) 0.0064(5) 0.0015(5)
C19B 0.0249(7) 0.0200(6) 0.0195(6) 0.0061(5) 0.0117(5) 0.0055(5)
C20B 0.0252(7) 0.0244(7) 0.0159(6) 0.0069(6) 0.0096(5) 0.0036(5)
C21B 0.0229(7) 0.0222(7) 0.0155(6) 0.0047(6) 0.0055(5) -0.0026(5)
C22B 0.0173(6) 0.0150(6) 0.0179(6) 0.0029(5) 0.0062(5) 0.0003(5)

loop_
_atom_type_symbol
_atom_type_description
_atom_type_scat_dispersion_real
_atom_type_scat_dispersion_imag
_atom_type_scat_source
C C 0.0033 0.0016 'International Tables Vol C Tables 4.2.6.8 and 6.1.1.4'
H H 0.0000 0.0000 'International Tables Vol C Tables 4.2.6.8 and 6.1.1.4'
N N 0.0061 0.0033 'International Tables Vol C Tables 4.2.6.8 and 6.1.1.4'
O O 0.0106 0.0060 'International Tables Vol C Tables 4.2.6.8 and 6.1.1.4'
S S 0.1246 0.1234 'International Tables Vol C Tables 4.2.6.8 and 6.1.1.4'

loop_
_geom_angle_atom_site_label_1
_geom_angle_atom_site_label_2
_geom_angle_atom_site_label_3
_geom_angle
C7A N1A C6A 131.12(12)
C7A N1A H1NA 114.1(13)
C6A N1A H1NA 114.7(13)
C8A N2A C7A 128.61(11)
C8A N2A H2NA 116.9(13)
C7A N2A H2NA 114.4(13)
C15A N3A C16A 127.99(11)
C15A N3A H3NA 118.0(13)
C16A N3A H3NA 114.0(13)
C16A N4A C17A 128.96(12)
C16A N4A H4NA 116.6(13)
C17A N4A H4NA 114.4(13)
C2A C1A C6A 120.28(14)
C2A C1A H1AA 119.9
C6A C1A H1AA 119.9
C3A C2A C1A 120.24(14)
C3A C2A H2AA 119.9
C1A C2A H2AA 119.9
C4A C3A C2A 119.32(13)
C4A C3A H3AA 120.3
C2A C3A H3AA 120.3
C3A C4A C5A 121.22(15)
C3A C4A H4AA 119.4
C5A C4A H4AA 119.4
C6A C5A C4A 119.37(14)
C6A C5A H5AA 120.3
C4A C5A H5AA 120.3
C5A C6A C1A 119.56(12)
C5A C6A N1A 125.23(12)
C1A C6A N1A 115.21(12)
N1A C7A N2A 115.00(11)
N1A C7A S1A 128.26(10)
N2A C7A S1A 116.74(9)
O1A C8A N2A 122.67(12)
O1A C8A C9A 122.15(12)
N2A C8A C9A 115.18(11)
C10A C9A C14A 120.18(12)
C10A C9A C8A 122.27(11)
C14A C9A C8A 117.55(11)
C11A C10A C9A 120.28(12)
C11A C10A H10A 119.9
C9A C10A H10A 119.9
C12A C11A C10A 119.56(13)
C12A C11A H11A 120.2
C10A C11A H11A 120.2
C11A C12A C13A 120.69(12)
C11A C12A H12A 119.7
C13A C12A H12A 119.7
C14A C13A C12A 119.85(12)
C14A C13A C15A 124.20(12)
C12A C13A C15A 115.92(11)
C13A C14A C9A 119.34(12)
C13A C14A H14A 120.3
C9A C14A H14A 120.3
O2A C15A N3A 122.35(12)
O2A C15A C13A 119.77(12)
N3A C15A C13A 117.87(11)
N4A C16A N3A 114.43(11)
N4A C16A S2A 127.03(10)
N3A C16A S2A 118.54(9)
C22A C17A C18A 120.25(13)
C22A C17A N4A 123.49(12)
C18A C17A N4A 116.05(12)
C19A C18A C17A 119.93(14)
C19A C18A H18A 120.0
C17A C18A H18A 120.0
C20A C19A C18A 120.28(14)
C20A C19A H19A 119.9
C18A C19A H19A 119.9
C19A C20A C21A 119.58(13)
C19A C20A H20A 120.2
C21A C20A H20A 120.2
C22A C21A C20A 120.86(14)
C22A C21A H21A 119.6
C20A C21A H21A 119.6
C21A C22A C17A 119.05(13)
C21A C22A H22A 120.5
C17A C22A H22A 120.5
C7B N1B C6B 131.26(12)
C7B N1B H1NB 113.1(14)
C6B N1B H1NB 115.6(13)
C8B N2B C7B 128.08(11)
C8B N2B H2NB 115.2(14)
C7B N2B H2NB 116.6(14)
C15B N3B C16B 127.96(11)
C15B N3B H3NB 115.5(14)
C16B N3B H3NB 116.5(14)
C16B N4B C17B 128.47(11)
C16B N4B H4NB 114.5(13)
C17B N4B H4NB 114.9(13)
C6B C1B C2B 119.28(13)
C6B C1B H1BA 120.4
C2B C1B H1BA 120.4
C3B C2B C1B 120.57(15)
C3B C2B H2BA 119.7
C1B C2B H2BA 119.7
C4B C3B C2B 119.95(14)
C4B C3B H3BA 120.0
C2B C3B H3BA 120.0
C3B C4B C5B 119.92(14)
C3B C4B H4BA 120.0
C5B C4B H4BA 120.0
C4B C5B C6B 120.07(14)
C4B C5B H5BA 120.0
C6B C5B H5BA 120.0
C1B C6B C5B 120.19(12)
C1B C6B N1B 124.44(12)
C5B C6B N1B 115.22(12)
N1B C7B N2B 114.03(11)
N1B C7B S1B 127.76(10)
N2B C7B S1B 118.21(9)
O1B C8B N2B 123.30(12)
O1B C8B C9B 120.59(12)
N2B C8B C9B 116.07(11)
C14B C9B C10B 120.33(12)
C14B C9B C8B 120.58(11)
C10B C9B C8B 118.70(11)
C11B C10B C9B 120.02(12)
C11B C10B H10B 120.0
C9B C10B H10B 120.0
C10B C11B C12B 119.78(12)
C10B C11B H11B 120.1
C12B C11B H11B 120.1
C11B C12B C13B 120.11(12)
C11B C12B H12B 119.9
C13B C12B H12B 119.9
C12B C13B C14B 120.44(11)
C12B C13B C15B 122.76(11)
C14B C13B C15B 116.80(11)
C9B C14B C13B 119.13(11)
C9B C14B H14B 120.4
C13B C14B H14B 120.4
O2B C15B N3B 123.07(11)
O2B C15B C13B 121.40(11)
N3B C15B C13B 115.51(11)
N4B C16B N3B 115.10(11)
N4B C16B S2B 127.79(10)
N3B C16B S2B 117.11(9)
C18B C17B C22B 119.87(12)
C18B C17B N4B 124.05(12)
C22B C17B N4B 116.07(12)
C17B C18B C19B 119.62(13)
C17B C18B H18B 120.2
C19B C18B H18B 120.2
C20B C19B C18B 120.66(13)
C20B C19B H19B 119.7
C18B C19B H19B 119.7
C19B C20B C21B 119.51(12)
C19B C20B H20B 120.2
C21B C20B H20B 120.2
C20B C21B C22B 120.21(13)
C20B C21B H21B 119.9
C22B C21B H21B 119.9
C21B C22B C17B 120.00(13)
C21B C22B H22B 120.0
C17B C22B H22B 120.0

loop_
_geom_bond_atom_site_label_1
_geom_bond_atom_site_label_2
_geom_bond_distance
S1A C7A 1.6636(14)
S2A C16A 1.6611(14)
O1A C8A 1.2267(15)
O2A C15A 1.2346(15)
N1A C7A 1.3449(16)
N1A C6A 1.4188(16)
N1A H1NA 0.83(2)
N2A C8A 1.3780(17)
N2A C7A 1.4026(16)
N2A H2NA 0.85(2)
N3A C15A 1.3711(17)
N3A C16A 1.4110(17)
N3A H3NA 0.864(19)
N4A C16A 1.3385(16)
N4A C17A 1.4182(17)
N4A H4NA 0.90(2)
C1A C2A 1.3900(19)
C1A C6A 1.3938(19)
C1A H1AA 0.9500
C2A C3A 1.385(2)
C2A H2AA 0.9500
C3A C4A 1.380(2)
C3A H3AA 0.9500
C4A C5A 1.394(2)
C4A H4AA 0.9500
C5A C6A 1.390(2)
C5A H5AA 0.9500
C8A C9A 1.4932(17)
C9A C10A 1.3960(18)
C9A C14A 1.4005(18)
C10A C11A 1.3907(19)
C10A H10A 0.9500
C11A C12A 1.386(2)
C11A H11A 0.9500
C12A C13A 1.3992(19)
C12A H12A 0.9500
C13A C14A 1.3958(17)
C13A C15A 1.4977(18)
C14A H14A 0.9500
C17A C22A 1.392(2)
C17A C18A 1.3958(19)
C18A C19A 1.388(2)
C18A H18A 0.9500
C19A C20A 1.383(2)
C19A H19A 0.9500
C20A C21A 1.393(2)
C20A H20A 0.9500
C21A C22A 1.392(2)
C21A H21A 0.9500
C22A H22A 0.9500
S1B C7B 1.6715(13)
S2B C16B 1.6638(13)
O1B C8B 1.2317(15)
O2B C15B 1.2312(15)
N1B C7B 1.3385(16)
N1B C6B 1.4215(17)
N1B H1NB 0.86(2)
N2B C8B 1.3731(17)
N2B C7B 1.3986(17)
N2B H2NB 0.83(2)
N3B C15B 1.3741(16)
N3B C16B 1.4032(15)
N3B H3NB 0.84(2)
N4B C16B 1.3375(16)
N4B C17B 1.4215(16)
N4B H4NB 0.87(2)
C1B C6B 1.384(2)
C1B C2B 1.393(2)
C1B H1BA 0.9500
C2B C3B 1.392(2)
C2B H2BA 0.9500
C3B C4B 1.381(2)
C3B H3BA 0.9500
C4B C5B 1.388(2)
C4B H4BA 0.9500
C5B C6B 1.3990(18)
C5B H5BA 0.9500
C8B C9B 1.4879(18)
C9B C14B 1.3946(17)
C9B C10B 1.3982(18)
C10B C11B 1.3898(19)
C10B H10B 0.9500
C11B C12B 1.3906(18)
C11B H11B 0.9500
C12B C13B 1.3933(18)
C12B H12B 0.9500
C13B C14B 1.3946(17)
C13B C15B 1.4880(17)
C14B H14B 0.9500
C17B C18B 1.3856(18)
C17B C22B 1.3942(18)
C18B C19B 1.3947(18)
C18B H18B 0.9500
C19B C20B 1.386(2)
C19B H19B 0.9500
C20B C21B 1.387(2)
C20B H20B 0.9500
C21B C22B 1.3916(18)
C21B H21B 0.9500
C22B H22B 0.9500

loop_
_geom_hbond_atom_site_label_D
_geom_hbond_atom_site_label_H
_geom_hbond_atom_site_label_A
_geom_hbond_site_symmetry_A
_geom_hbond_distance_DH
_geom_hbond_distance_HA
_geom_hbond_distance_DA
_geom_hbond_angle_DHA
_geom_hbond_publ_flag
N1A H1NA O1A . 0.83(2) 1.976(19) 2.6722(16) 140.9(19) yes
N2A H2NA S2B 2_675 0.85(2) 2.59(2) 3.4201(12) 165.0(19) yes
N3A H3NA O2B 2_665 0.864(19) 2.31(2) 2.9715(15) 133.3(18) yes
N4A H4NA O2A . 0.90(2) 1.86(2) 2.6064(17) 138.2(18) yes
N1B H1NB O1B . 0.86(2) 1.88(2) 2.6248(17) 144.5(19) yes
N2B H2NB S1B 2_565 0.834(19) 2.71(2) 3.4961(12) 158.3(19) yes
N3B H3NB S1A 2_675 0.84(2) 2.62(2) 3.4336(12) 163.0(18) yes
N4B H4NB O2B . 0.87(2) 1.92(2) 2.6543(16) 141.1(19) yes
C5A H5AA S1A . 0.95 2.51 3.1910(16) 129 yes
C1B H1BA S1B . 0.95 2.68 3.2693(15) 121 yes
C4B H4BA O2A 2_666 0.95 2.55 3.4819(18) 165 yes
C10B H10B S2A 1_465 0.95 2.84 3.4570(15) 123 yes
C11B H11B S2A 1_465 0.95 2.85 3.4687(15) 123 yes
C14A H14A O2B 2_665 0.95 2.35 3.2700(17) 164 yes
C14B H14B O1A 2_665 0.95 2.36 3.2897(17) 165 yes

loop_
_geom_torsion_atom_site_label_1
_geom_torsion_atom_site_label_2
_geom_torsion_atom_site_label_3
_geom_torsion_atom_site_label_4
_geom_torsion
C6A C1A C2A C3A 0.0(2)
C1A C2A C3A C4A -0.1(3)
C2A C3A C4A C5A 0.0(3)
C3A C4A C5A C6A 0.3(3)
C4A C5A C6A C1A -0.4(2)
C4A C5A C6A N1A -179.49(15)
C2A C1A C6A C5A 0.2(2)
C2A C1A C6A N1A 179.43(14)
C7A N1A C6A C5A -7.9(2)
C7A N1A C6A C1A 172.97(14)
C6A N1A C7A N2A 179.98(13)
C6A N1A C7A S1A -0.6(2)
C8A N2A C7A N1A 16.0(2)
C8A N2A C7A S1A -163.55(11)
C7A N2A C8A O1A -9.8(2)
C7A N2A C8A C9A 170.61(13)
O1A C8A C9A C10A 158.89(14)
N2A C8A C9A C10A -21.56(19)
O1A C8A C9A C14A -20.53(19)
N2A C8A C9A C14A 159.02(12)
C14A C9A C10A C11A -3.3(2)
C8A C9A C10A C11A 177.33(13)
C9A C10A C11A C12A 1.2(2)
C10A C11A C12A C13A 1.9(2)
C11A C12A C13A C14A -3.0(2)
C11A C12A C13A C15A 179.14(14)
C12A C13A C14A C9A 0.9(2)
C15A C13A C14A C9A 178.63(13)
C10A C9A C14A C13A 2.2(2)
C8A C9A C14A C13A -178.41(12)
C16A N3A C15A O2A 5.0(2)
C16A N3A C15A C13A -175.77(13)
C14A C13A C15A O2A -160.83(14)
C12A C13A C15A O2A 17.0(2)
C14A C13A C15A N3A 20.0(2)
C12A C13A C15A N3A -162.26(13)
C17A N4A C16A N3A 172.02(13)
C17A N4A C16A S2A -7.3(2)
C15A N3A C16A N4A -0.7(2)
C15A N3A C16A S2A 178.72(11)
C16A N4A C17A C22A -34.1(2)
C16A N4A C17A C18A 151.23(14)
C22A C17A C18A C19A 1.0(2)
N4A C17A C18A C19A 175.86(13)
C17A C18A C19A C20A 0.9(2)
C18A C19A C20A C21A -1.8(2)
C19A C20A C21A C22A 0.9(2)
C20A C21A C22A C17A 1.0(2)
C18A C17A C22A C21A -1.9(2)
N4A C17A C22A C21A -176.41(13)
C6B C1B C2B C3B 0.1(2)
C1B C2B C3B C4B -0.9(3)
C2B C3B C4B C5B 0.8(3)
C3B C4B C5B C6B 0.1(2)
C2B C1B C6B C5B 0.9(2)
C2B C1B C6B N1B 176.40(14)
C4B C5B C6B C1B -1.0(2)
C4B C5B C6B N1B -176.88(14)
C7B N1B C6B C1B 25.2(2)
C7B N1B C6B C5B -159.13(15)
C6B N1B C7B N2B -174.40(13)
C6B N1B C7B S1B 6.4(2)
C8B N2B C7B N1B -4.6(2)
C8B N2B C7B S1B 174.65(11)
C7B N2B C8B O1B -8.0(2)
C7B N2B C8B C9B 169.91(12)
O1B C8B C9B C14B 132.42(14)
N2B C8B C9B C14B -45.53(18)
O1B C8B C9B C10B -40.45(19)
N2B C8B C9B C10B 141.60(13)
C14B C9B C10B C11B 1.9(2)
C8B C9B C10B C11B 174.82(13)
C9B C10B C11B C12B -3.6(2)
C10B C11B C12B C13B 1.2(2)
C11B C12B C13B C14B 2.8(2)
C11B C12B C13B C15B -177.36(13)
C10B C9B C14B C13B 2.1(2)
C8B C9B C14B C13B -170.64(12)
C12B C13B C14B C9B -4.50(19)
C15B C13B C14B C9B 175.69(12)
C16B N3B C15B O2B 13.1(2)
C16B N3B C15B C13B -168.35(12)
C12B C13B C15B O2B -153.15(13)
C14B C13B C15B O2B 26.65(18)
C12B C13B C15B N3B 28.24(18)
C14B C13B C15B N3B -151.96(12)
C17B N4B C16B N3B 167.44(12)
C17B N4B C16B S2B -12.7(2)
C15B N3B C16B N4B -13.00(19)
C15B N3B C16B S2B 167.09(11)
C16B N4B C17B C18B 39.0(2)
C16B N4B C17B C22B -142.51(14)
C22B C17B C18B C19B 2.7(2)
N4B C17B C18B C19B -178.90(13)
C17B C18B C19B C20B 0.7(2)
C18B C19B C20B C21B -2.7(2)
C19B C20B C21B C22B 1.3(2)
C20B C21B C22B C17B 2.1(2)
C18B C17B C22B C21B -4.1(2)
N4B C17B C22B C21B 177.38(13)
